data_2220007
loop_
_publ_author_name
'Chen, Jin-Xiang'
'Wang, Yu-Qin'
'Wu, Shu-Guang'
'Jiang, Zhi-Hong'
'Chen, Zhi-Peng'

_publ_section_title 13c-(2-Chloroethoxy)-1,13c-dihydro-2,3-epoxydibenzo[<i>a</i>,<i>kl</i>]xanthan-1-one
_journal_coeditor_code TK2302
_journal_issue 11
_journal_name_full 'Acta Crystallographica Section E'
_journal_page_first o2069
_journal_paper_doi 10.1107/S1600536808030973
_journal_volume 64
_journal_year 2008
_chemical_formula_iupac 'C22 H15 Cl O4'
_chemical_formula_moiety 'C22 H15 Cl O4'
_chemical_formula_sum 'C22 H15 Cl O4'
_chemical_formula_weight 378.79
_chemical_name_systematic
;
13c-(2-Chloroethoxy)-1,13c-dihydro-2,3-epoxydibenzo[a,kl]xanthan-1-one
;
_space_group_IT_number 19
_symmetry_cell_setting orthorhombic
_symmetry_space_group_name_Hall 'P 2ac 2ab'
_symmetry_space_group_name_H-M 'P 21 21 21'
_atom_sites_solution_hydrogens geom
_atom_sites_solution_primary direct
_atom_sites_solution_secondary difmap
_cell_angle_alpha 90
_cell_angle_beta 90
_cell_angle_gamma 90
_cell_formula_units_Z 4
_cell_length_a 7.7966(13)
_cell_length_b 10.4468(18)
_cell_length_c 21.349(4)
_cell_measurement_reflns_used 3462
_cell_measurement_temperature 193(2)
_cell_measurement_theta_max 26.0
_cell_measurement_theta_min 3.0
_cell_volume 1738.9(5)
_computing_cell_refinement 'CrystalClear (Rigaku/MSC, 2001)'
_computing_data_collection 'CrystalClear (Rigaku/MSC, 2001)'
_computing_data_reduction 'CrystalStructure (Rigaku/MSC, 2004)'
_computing_molecular_graphics 'ORTEPII (Johnson, 1976)'
_computing_publication_material 'SHELXL97 (Sheldrick, 2008)'
_computing_structure_refinement 'SHELXL97 (Sheldrick, 2008)'
_computing_structure_solution 'SHELXS97 (Sheldrick, 2008)'
_diffrn_ambient_temperature 193(2)
_diffrn_measured_fraction_theta_full 0.996
_diffrn_measured_fraction_theta_max 0.996
_diffrn_measurement_device_type 'Rigaku Mercury'
_diffrn_measurement_method \w
_diffrn_radiation_monochromator graphite
_diffrn_radiation_source 'fine-focus sealed tube'
_diffrn_radiation_type MoK\a
_diffrn_radiation_wavelength 0.71073
_diffrn_reflns_av_R_equivalents 0.029
_diffrn_reflns_av_sigmaI/netI 0.027
_diffrn_reflns_limit_h_max 9
_diffrn_reflns_limit_h_min -9
_diffrn_reflns_limit_k_max 12
_diffrn_reflns_limit_k_min -12
_diffrn_reflns_limit_l_max 26
_diffrn_reflns_limit_l_min -19
_diffrn_reflns_number 10185
_diffrn_reflns_theta_full 26.0
_diffrn_reflns_theta_max 26.0
_diffrn_reflns_theta_min 1.9
_diffrn_standards_decay_% 0
_diffrn_standards_interval_count 0
_diffrn_standards_interval_time 0
_diffrn_standards_number 0
_exptl_absorpt_coefficient_mu 0.246
_exptl_absorpt_correction_T_max 0.966
_exptl_absorpt_correction_T_min 0.930
_exptl_absorpt_correction_type multi-scan
_exptl_absorpt_process_details 'Jacobson (1998)'
_exptl_crystal_colour white
_exptl_crystal_density_diffrn 1.447
_exptl_crystal_density_method 'not measured'
_exptl_crystal_description block
_exptl_crystal_F_000 784
_exptl_crystal_size_max 0.30
_exptl_crystal_size_mid 0.20
_exptl_crystal_size_min 0.10
_refine_diff_density_max 0.59
_refine_diff_density_min -0.35
_refine_ls_abs_structure_details '(Flack, 1983)'
_refine_ls_abs_structure_Flack 0.00(11)
_refine_ls_extinction_method none
_refine_ls_goodness_of_fit_ref 1.06
_refine_ls_hydrogen_treatment constr
_refine_ls_matrix_type full
_refine_ls_number_parameters 244
_refine_ls_number_reflns 3416
_refine_ls_number_restraints 19
_refine_ls_restrained_S_all 1.06
_refine_ls_R_factor_all 0.060
_refine_ls_R_factor_gt 0.047
_refine_ls_shift/su_max_lt 0.001
_refine_ls_shift/su_mean 0.000
_refine_ls_structure_factor_coef Fsqd
_refine_ls_weighting_details 'calc w=1/[\s^2^(Fo^2^)+(0.0740P)^2^+0.4256P] where P=(Fo^2^+2Fc^2^)/3'
_refine_ls_weighting_scheme calc
_refine_ls_wR_factor_gt 0.124
_refine_ls_wR_factor_ref 0.136
_reflns_number_gt 2809
_reflns_number_total 3416
_reflns_threshold_expression I>2\s(I)
_cod_data_source_file tk2302.cif
_cod_data_source_block I
_cod_database_code 2220007
_cod_database_fobs_code 2220007

loop_
_symmetry_equiv_pos_as_xyz
'x, y, z'
'-x+1/2, -y, z+1/2'
'-x, y+1/2, -z+1/2'
'x+1/2, -y+1/2, -z'

loop_
_atom_site_type_symbol
_atom_site_label
_atom_site_fract_x
_atom_site_fract_y
_atom_site_fract_z
_atom_site_U_iso_or_equiv
_atom_site_adp_type
_atom_site_calc_flag
_atom_site_refinement_flags
_atom_site_occupancy
Cl Cl1 0.46182(15) 0.38912(11) 0.01032(4) 0.0875(3) Uani d . 1
O O1 -0.1176(2) 0.3230(2) -0.16123(9) 0.0532(5) Uani d . 1
O O2 0.2117(3) 0.0809(2) -0.15674(11) 0.0644(6) Uani d . 1
O O3 0.3149(3) 0.5535(3) -0.24976(11) 0.0751(7) Uani d U 1
O O4 0.2976(2) 0.31516(16) -0.11496(8) 0.0407(4) Uani d . 1
C C1 0.0243(3) 0.2781(2) -0.16079(11) 0.0405(5) Uani d . 1
C C2 0.0484(4) 0.1375(3) -0.16874(14) 0.0539(7) Uani d . 1
H H2A -0.0548 0.0821 -0.1626 0.065 Uiso calc R 1
C C3 0.1656(4) 0.1034(3) -0.22079(15) 0.0639(9) Uani d . 1
H H3A 0.1337 0.0264 -0.2460 0.077 Uiso calc R 1
C C4 0.2524(4) 0.2067(4) -0.25451(14) 0.0615(8) Uani d . 1
C C5 0.3171(5) 0.1828(5) -0.31363(17) 0.0876(14) Uani d . 1
H H5A 0.3128 0.0983 -0.3300 0.105 Uiso calc R 1
C C6 0.3871(5) 0.2784(7) -0.34885(19) 0.1044(19) Uani d . 1
H H6A 0.4346 0.2595 -0.3888 0.125 Uiso calc R 1
C C7 0.3890(5) 0.4024(6) -0.32672(18) 0.0925(15) Uani d . 1
H H7A 0.4359 0.4696 -0.3513 0.111 Uiso calc R 1
C C8 0.3208(4) 0.4275(4) -0.26739(15) 0.0637(8) Uani d U 1
C C9 0.2571(3) 0.3325(3) -0.22965(13) 0.0503(7) Uani d . 1
C C10 0.1881(3) 0.3613(2) -0.16413(11) 0.0398(5) Uani d . 1
C C11 0.1543(3) 0.5025(3) -0.15546(13) 0.0467(6) Uani d . 1
C C12 0.2211(4) 0.5882(3) -0.19788(16) 0.0621(9) Uani d . 1
C C13 0.1977(6) 0.7205(4) -0.1912(2) 0.0874(14) Uani d . 1
H H13A 0.2446 0.7775 -0.2213 0.105 Uiso calc R 1
C C14 0.1084(6) 0.7670(4) -0.1419(3) 0.0954(17) Uani d . 1
H H14A 0.0913 0.8567 -0.1382 0.114 Uiso calc R 1
C C15 0.0399(5) 0.6845(3) -0.09575(19) 0.0747(11) Uani d . 1
C C16 -0.0529(6) 0.7314(5) -0.0437(3) 0.0975(16) Uani d . 1
H H16A -0.0749 0.8206 -0.0407 0.117 Uiso calc R 1
C C17 -0.1110(5) 0.6531(6) 0.0017(3) 0.1038(18) Uani d . 1
H H17A -0.1753 0.6875 0.0355 0.125 Uiso calc R 1
C C18 -0.0773(4) 0.5204(4) -0.00048(18) 0.0763(11) Uani d . 1
H H18A -0.1155 0.4656 0.0322 0.092 Uiso calc R 1
C C19 0.0119(4) 0.4717(3) -0.05086(14) 0.0554(7) Uani d . 1
H H19A 0.0361 0.3827 -0.0523 0.067 Uiso calc R 1
C C20 0.0683(4) 0.5505(3) -0.10016(15) 0.0512(7) Uani d . 1
C C21 0.4673(3) 0.3628(3) -0.11653(14) 0.0581(8) Uani d . 1
H H21A 0.4656 0.4573 -0.1196 0.070 Uiso calc R 1
H H21B 0.5282 0.3285 -0.1536 0.070 Uiso calc R 1
C C22 0.5569(4) 0.3234(4) -0.05865(15) 0.0674(9) Uani d . 1
H H22A 0.6781 0.3511 -0.0610 0.081 Uiso calc R 1
H H22B 0.5555 0.2288 -0.0557 0.081 Uiso calc R 1

loop_
_atom_site_aniso_label
_atom_site_aniso_U_11
_atom_site_aniso_U_22
_atom_site_aniso_U_33
_atom_site_aniso_U_12
_atom_site_aniso_U_13
_atom_site_aniso_U_23
Cl1 0.0914(7) 0.1130(8) 0.0581(5) -0.0041(6) -0.0129(5) -0.0133(5)
O1 0.0330(9) 0.0667(12) 0.0600(12) -0.0019(9) -0.0022(8) -0.0140(10)
O2 0.0653(14) 0.0560(11) 0.0719(14) 0.0091(10) -0.0164(11) -0.0079(10)
O3 0.0592(12) 0.1059(17) 0.0602(13) -0.0229(13) -0.0064(11) 0.0374(12)
O4 0.0337(8) 0.0517(9) 0.0366(9) -0.0029(7) -0.0054(7) 0.0054(8)
C1 0.0370(13) 0.0516(13) 0.0329(12) -0.0024(11) -0.0016(10) -0.0019(10)
C2 0.0519(15) 0.0492(15) 0.0606(17) -0.0034(13) -0.0072(14) -0.0061(13)
C3 0.0591(19) 0.0673(19) 0.065(2) 0.0146(16) -0.0136(15) -0.0207(17)
C4 0.0418(14) 0.098(2) 0.0451(15) 0.0212(16) -0.0067(12) -0.0141(16)
C5 0.057(2) 0.154(4) 0.052(2) 0.038(2) -0.0018(17) -0.028(2)
C6 0.056(2) 0.207(6) 0.050(2) 0.024(3) 0.0092(17) -0.007(3)
C7 0.0469(19) 0.177(5) 0.053(2) -0.004(2) 0.0046(15) 0.037(3)
C8 0.0410(14) 0.101(2) 0.0493(15) -0.0078(16) -0.0034(13) 0.0233(16)
C9 0.0310(12) 0.0801(19) 0.0399(13) 0.0032(13) -0.0049(10) 0.0050(14)
C10 0.0349(12) 0.0495(13) 0.0349(12) -0.0024(10) -0.0053(10) 0.0018(10)
C11 0.0391(13) 0.0501(14) 0.0509(15) -0.0063(11) -0.0139(11) 0.0050(12)
C12 0.0526(18) 0.0618(18) 0.072(2) -0.0124(15) -0.0249(16) 0.0204(16)
C13 0.088(3) 0.057(2) 0.117(3) -0.023(2) -0.052(3) 0.032(2)
C14 0.099(3) 0.0414(17) 0.146(4) -0.004(2) -0.069(3) 0.004(2)
C15 0.067(2) 0.0560(18) 0.101(3) 0.0121(17) -0.045(2) -0.0239(19)
C16 0.082(3) 0.080(3) 0.131(4) 0.031(2) -0.044(3) -0.053(3)
C17 0.063(2) 0.142(4) 0.107(4) 0.032(3) -0.021(2) -0.079(3)
C18 0.0557(18) 0.109(3) 0.064(2) 0.0057(19) -0.0051(15) -0.034(2)
C19 0.0439(14) 0.0697(18) 0.0527(17) -0.0014(13) -0.0030(12) -0.0148(14)
C20 0.0399(14) 0.0498(14) 0.0638(18) 0.0016(12) -0.0183(13) -0.0121(13)
C21 0.0337(13) 0.092(2) 0.0481(15) -0.0082(14) -0.0058(12) 0.0153(15)
C22 0.0472(16) 0.094(2) 0.0613(19) 0.0008(17) -0.0121(15) 0.0086(17)

loop_
_atom_type_symbol
_atom_type_description
_atom_type_scat_dispersion_real
_atom_type_scat_dispersion_imag
_atom_type_scat_source
C C 0.0033 0.0016 'International Tables Vol C Tables 4.2.6.8 and 6.1.1.4'
H H 0.0000 0.0000 'International Tables Vol C Tables 4.2.6.8 and 6.1.1.4'
O O 0.0106 0.0060 'International Tables Vol C Tables 4.2.6.8 and 6.1.1.4'
Cl Cl 0.1484 0.1585 'International Tables Vol C Tables 4.2.6.8 and 6.1.1.4'

loop_
_geom_angle_atom_site_label_1
_geom_angle_atom_site_label_2
_geom_angle_atom_site_label_3
_geom_angle
_geom_angle_publ_flag
C2 O2 C3 62.4(2) no
C8 O3 C12 119.5(2) no
C21 O4 C10 114.88(19) no
O1 C1 C2 120.0(3) no
O1 C1 C10 122.7(2) no
C2 C1 C10 116.4(2) no
O2 C2 C3 59.0(2) no
O2 C2 C1 120.0(2) no
C3 C2 C1 113.6(3) no
O2 C2 H2A 117.0 no
C3 C2 H2A 117.0 no
C1 C2 H2A 117.0 no
O2 C3 C4 118.3(3) no
O2 C3 C2 58.6(2) no
C4 C3 C2 118.5(3) no
O2 C3 H3A 116.4 no
C4 C3 H3A 116.4 no
C2 C3 H3A 116.4 no
C5 C4 C9 120.0(4) no
C5 C4 C3 119.0(4) no
C9 C4 C3 120.7(3) no
C6 C5 C4 121.1(5) no
C6 C5 H5A 119.4 no
C4 C5 H5A 119.4 no
C5 C6 C7 120.2(4) no
C5 C6 H6A 119.9 no
C7 C6 H6A 119.9 no
C6 C7 C8 118.8(4) no
C6 C7 H7A 120.6 no
C8 C7 H7A 120.6 no
O3 C8 C9 121.5(3) no
O3 C8 C7 116.2(4) no
C9 C8 C7 122.3(4) no
C8 C9 C4 117.4(3) no
C8 C9 C10 121.5(3) no
C4 C9 C10 121.1(3) no
O4 C10 C11 110.00(19) no
O4 C10 C9 113.2(2) no
C11 C10 C9 111.5(2) no
O4 C10 C1 105.56(18) no
C11 C10 C1 113.6(2) no
C9 C10 C1 102.83(19) no
C12 C11 C20 119.1(3) no
C12 C11 C10 119.3(3) no
C20 C11 C10 121.3(2) no
C11 C12 O3 124.0(3) no
C11 C12 C13 121.7(4) no
O3 C12 C13 114.3(3) no
C14 C13 C12 120.1(4) no
C14 C13 H13A 120.0 no
C12 C13 H13A 120.0 no
C13 C14 C15 121.1(3) no
C13 C14 H14A 119.4 no
C15 C14 H14A 119.4 no
C14 C15 C16 122.0(4) no
C14 C15 C20 119.8(4) no
C16 C15 C20 118.2(4) no
C17 C16 C15 121.8(4) no
C17 C16 H16A 119.1 no
C15 C16 H16A 119.1 no
C16 C17 C18 120.7(4) no
C16 C17 H17A 119.7 no
C18 C17 H17A 119.7 no
C19 C18 C17 118.8(4) no
C19 C18 H18A 120.6 no
C17 C18 H18A 120.6 no
C18 C19 C20 121.8(3) no
C18 C19 H19A 119.1 no
C20 C19 H19A 119.1 no
C19 C20 C15 118.6(3) no
C19 C20 C11 123.6(2) no
C15 C20 C11 117.9(3) no
O4 C21 C22 108.9(2) no
O4 C21 H21A 109.9 no
C22 C21 H21A 109.9 no
O4 C21 H21B 109.9 no
C22 C21 H21B 109.9 no
H21A C21 H21B 108.3 no
C21 C22 Cl1 112.7(2) no
C21 C22 H22A 109.0 no
Cl1 C22 H22A 109.0 no
C21 C22 H22B 109.0 no
Cl1 C22 H22B 109.0 no
H22A C22 H22B 107.8 no

loop_
_geom_bond_atom_site_label_1
_geom_bond_atom_site_label_2
_geom_bond_distance
_geom_bond_publ_flag
Cl1 C22 1.786(4) no
O1 C1 1.201(3) no
O2 C2 1.427(4) no
O2 C3 1.433(4) no
O3 C8 1.370(5) no
O3 C12 1.376(4) no
O4 C21 1.414(3) no
O4 C10 1.437(3) no
C1 C2 1.490(4) no
C1 C10 1.546(3) no
C2 C3 1.482(4) no
C2 H2A 1.0000 no
C3 C4 1.463(5) no
C3 H3A 1.0000 no
C4 C5 1.382(5) no
C4 C9 1.418(5) no
C5 C6 1.364(7) no
C5 H5A 0.9500 no
C6 C7 1.379(8) no
C6 H6A 0.9500 no
C7 C8 1.399(5) no
C7 H7A 0.9500 no
C8 C9 1.371(4) no
C9 C10 1.529(4) no
C10 C11 1.509(4) no
C11 C12 1.376(4) no
C11 C20 1.448(4) no
C12 C13 1.401(5) no
C13 C14 1.353(7) no
C13 H13A 0.9500 no
C14 C15 1.413(6) no
C14 H14A 0.9500 no
C15 C16 1.413(7) no
C15 C20 1.421(4) no
C16 C17 1.347(7) no
C16 H16A 0.9500 no
C17 C18 1.411(7) no
C17 H17A 0.9500 no
C18 C19 1.378(5) no
C18 H18A 0.9500 no
C19 C20 1.406(5) no
C19 H19A 0.9500 no
C21 C22 1.478(4) no
C21 H21A 0.9900 no
C21 H21B 0.9900 no
C22 H22A 0.9900 no
C22 H22B 0.9900 no

loop_
_geom_hbond_atom_site_label_D
_geom_hbond_atom_site_label_H
_geom_hbond_atom_site_label_A
_geom_hbond_site_symmetry_A
_geom_hbond_distance_DH
_geom_hbond_distance_HA
_geom_hbond_distance_DA
_geom_hbond_angle_DHA
C14 H14A O2 1_565 0.95 2.55 3.392(4) 147
C19 H19A O4 . 0.95 2.54 3.084(3) 117

loop_
_geom_torsion_atom_site_label_1
_geom_torsion_atom_site_label_2
_geom_torsion_atom_site_label_3
_geom_torsion_atom_site_label_4
_geom_torsion
_geom_torsion_publ_flag
C3 O2 C2 C1 -101.1(3) no
O1 C1 C2 O2 -168.3(3) no
C10 C1 C2 O2 22.2(4) no
O1 C1 C2 C3 125.0(3) no
C10 C1 C2 C3 -44.4(3) no
C2 O2 C3 C4 107.8(3) no
C1 C2 C3 O2 112.0(3) no
O2 C2 C3 C4 -107.5(3) no
C1 C2 C3 C4 4.5(4) no
O2 C3 C4 C5 132.5(3) no
C2 C3 C4 C5 -159.9(3) no
O2 C3 C4 C9 -53.1(4) no
C2 C3 C4 C9 14.5(4) no
C9 C4 C5 C6 0.4(5) no
C3 C4 C5 C6 174.8(3) no
C4 C5 C6 C7 -2.2(6) no
C5 C6 C7 C8 1.0(6) no
C12 O3 C8 C9 -9.9(4) no
C12 O3 C8 C7 167.8(3) no
C6 C7 C8 O3 -175.5(3) no
C6 C7 C8 C9 2.2(5) no
O3 C8 C9 C4 173.6(3) no
C7 C8 C9 C4 -3.9(4) no
O3 C8 C9 C10 -4.4(4) no
C7 C8 C9 C10 178.1(3) no
C5 C4 C9 C8 2.7(4) no
C3 C4 C9 C8 -171.7(3) no
C5 C4 C9 C10 -179.4(3) no
C3 C4 C9 C10 6.3(4) no
C21 O4 C10 C11 -67.8(3) no
C21 O4 C10 C9 57.6(3) no
C21 O4 C10 C1 169.3(2) no
C8 C9 C10 O4 -108.7(3) no
C4 C9 C10 O4 73.4(3) no
C8 C9 C10 C11 15.9(3) no
C4 C9 C10 C11 -162.0(2) no
C8 C9 C10 C1 137.9(2) no
C4 C9 C10 C1 -40.0(3) no
O1 C1 C10 O4 131.7(2) no
C2 C1 C10 O4 -59.2(3) no
O1 C1 C10 C11 11.1(3) no
C2 C1 C10 C11 -179.8(2) no
O1 C1 C10 C9 -109.5(3) no
C2 C1 C10 C9 59.6(3) no
O4 C10 C11 C12 112.0(3) no
C9 C10 C11 C12 -14.3(3) no
C1 C10 C11 C12 -129.9(3) no
O4 C10 C11 C20 -61.6(3) no
C9 C10 C11 C20 172.0(2) no
C1 C10 C11 C20 56.4(3) no
C20 C11 C12 O3 175.6(2) no
C10 C11 C12 O3 1.8(4) no
C20 C11 C12 C13 -4.5(4) no
C10 C11 C12 C13 -178.2(3) no
C8 O3 C12 C11 11.4(4) no
C8 O3 C12 C13 -168.5(3) no
C11 C12 C13 C14 0.3(5) no
O3 C12 C13 C14 -179.7(3) no
C12 C13 C14 C15 1.2(6) no
C13 C14 C15 C16 179.6(3) no
C13 C14 C15 C20 1.5(5) no
C14 C15 C16 C17 -176.8(4) no
C20 C15 C16 C17 1.4(6) no
C15 C16 C17 C18 1.5(6) no
C16 C17 C18 C19 -1.8(6) no
C17 C18 C19 C20 -0.7(5) no
C18 C19 C20 C15 3.5(4) no
C18 C19 C20 C11 -176.6(3) no
C14 C15 C20 C19 174.5(3) no
C16 C15 C20 C19 -3.8(4) no
C14 C15 C20 C11 -5.4(4) no
C16 C15 C20 C11 176.3(3) no
C12 C11 C20 C19 -173.0(3) no
C10 C11 C20 C19 0.7(4) no
C12 C11 C20 C15 6.9(4) no
C10 C11 C20 C15 -179.4(2) no
C10 O4 C21 C22 171.6(2) no
O4 C21 C22 Cl1 -62.9(3) no

loop_
_cod_related_entry_id
_cod_related_entry_database
_cod_related_entry_code
1 ChemSpider 24740856
